data_7214106
loop_
_publ_author_name
'Lusi, Matteo'
'Barbour, Leonard J.'

_publ_section_title
;
 Temperature-dependent guest reorientation: a reversible order--disorder
 transformation in a single crystal
;
_journal_issue 1
_journal_name_full CrystEngComm
_journal_page_first 36
_journal_paper_doi 10.1039/c3ce41572d
_journal_volume 16
_journal_year 2014
_chemical_formula_sum 'C62 H56 N6 Ni S2'
_chemical_formula_weight 1007.95
_chemical_name_systematic
;
 ?
;
_space_group_crystal_system monoclinic
_space_group_IT_number 14
_space_group_name_Hall '-P 2yn'
_space_group_name_H-M_alt 'P 1 21/n 1'
_symmetry_space_group_name_Hall '-P 2yn'
_symmetry_space_group_name_H-M 'P 1 21/n 1'
_atom_sites_solution_hydrogens geom
_audit_creation_method SHELXL-2013
_cell_angle_alpha 90
_cell_angle_beta 99.028(2)
_cell_angle_gamma 90
_cell_formula_units_Z 4
_cell_length_a 10.4770(4)
_cell_length_b 23.0584(10)
_cell_length_c 22.7761(9)
_cell_measurement_temperature 100(2)
_cell_volume 5434.2(4)
_computing_structure_refinement 'SHELXL-2013 (Sheldrick, 2013)'
_diffrn_ambient_temperature 100(2)
_diffrn_measured_fraction_theta_full 0.998
_diffrn_measured_fraction_theta_max 0.900
_diffrn_radiation_type MoK\a
_diffrn_radiation_wavelength 0.71073
_diffrn_reflns_av_R_equivalents 0.0537
_diffrn_reflns_av_unetI/netI 0.0622
_diffrn_reflns_Laue_measured_fraction_full 0.998
_diffrn_reflns_Laue_measured_fraction_max 0.900
_diffrn_reflns_limit_h_max 14
_diffrn_reflns_limit_h_min -14
_diffrn_reflns_limit_k_max 31
_diffrn_reflns_limit_k_min -31
_diffrn_reflns_limit_l_max 30
_diffrn_reflns_limit_l_min -30
_diffrn_reflns_number 53528
_diffrn_reflns_point_group_measured_fraction_full 0.998
_diffrn_reflns_point_group_measured_fraction_max 0.900
_diffrn_reflns_theta_full 25.242
_diffrn_reflns_theta_max 30.466
_diffrn_reflns_theta_min 1.265
_exptl_absorpt_coefficient_mu 0.478
_exptl_absorpt_correction_T_max 0.976
_exptl_absorpt_correction_T_min 0.870
_exptl_absorpt_correction_type multi-scan
_exptl_absorpt_process_details sadabs
_exptl_crystal_density_diffrn 1.232
_exptl_crystal_F_000 2120
_exptl_crystal_size_max 0.300
_exptl_crystal_size_mid 0.200
_exptl_crystal_size_min 0.050
_refine_diff_density_max 0.388
_refine_diff_density_min -0.482
_refine_diff_density_rms 0.067
_refine_ls_extinction_method none
_refine_ls_goodness_of_fit_ref 1.030
_refine_ls_hydrogen_treatment constr
_refine_ls_matrix_type full
_refine_ls_number_parameters 644
_refine_ls_number_reflns 14861
_refine_ls_number_restraints 0
_refine_ls_restrained_S_all 1.030
_refine_ls_R_factor_all 0.0820
_refine_ls_R_factor_gt 0.0466
_refine_ls_shift/su_max 0.001
_refine_ls_shift/su_mean 0.000
_refine_ls_structure_factor_coef Fsqd
_refine_ls_weighting_details 'w=1/[\s^2^(Fo^2^)+(0.0419P)^2^+2.5947P] where P=(Fo^2^+2Fc^2^)/3'
_refine_ls_weighting_scheme calc
_refine_ls_wR_factor_gt 0.1020
_refine_ls_wR_factor_ref 0.1159
_reflns_Friedel_coverage 0.000
_reflns_number_gt 10178
_reflns_number_total 14861
_reflns_threshold_expression 'I > 2\s(I)'
_cod_data_source_file c3ce41572d.txt
_cod_data_source_block C:100d3
_cod_original_cell_volume 5434.1(4)
_cod_database_code 7214106
_shelx_space_group_comment
;
The symmetry employed for this shelxl refinement is uniquely defined
by the following loop, which should always be used as a source of
symmetry information in preference to the above space-group names.
They are only intended as comments.
;
_shelx_estimated_absorpt_t_min 0.870
_shelx_estimated_absorpt_t_max 0.976
_shelxl_version_number 2013-3

loop_
_space_group_symop_operation_xyz
'x, y, z'
'-x+1/2, y+1/2, -z+1/2'
'-x, -y, -z'
'x-1/2, -y-1/2, z-1/2'

loop_
_atom_site_label
_atom_site_type_symbol
_atom_site_fract_x
_atom_site_fract_y
_atom_site_fract_z
_atom_site_U_iso_or_equiv
_atom_site_adp_type
_atom_site_occupancy
_atom_site_site_symmetry_order
_atom_site_calc_flag
_atom_site_refinement_flags_posn
_atom_site_refinement_flags_adp
_atom_site_disorder_assembly
_atom_site_disorder_group
Ni1 Ni 0.53184(2) 0.28728(2) 0.25736(2) 0.01584(7) Uani 1 1 d . . . .
S1 S 0.95673(5) 0.28606(3) 0.37628(2) 0.03087(13) Uani 1 1 d . . . .
N1 N 0.72241(16) 0.28940(7) 0.29851(7) 0.0193(3) Uani 1 1 d . . . .
C1 C 0.81867(19) 0.28832(8) 0.33067(8) 0.0183(4) Uani 1 1 d . . . .
S2 S 0.12501(5) 0.26215(3) 0.12947(2) 0.02946(13) Uani 1 1 d . . . .
N2 N 0.34055(16) 0.27981(7) 0.21653(7) 0.0199(3) Uani 1 1 d . . . .
C2 C 0.25126(19) 0.27282(8) 0.18069(8) 0.0184(4) Uani 1 1 d . . . .
N1A N 0.51909(15) 0.37907(7) 0.25471(6) 0.0183(3) Uani 1 1 d . . . .
C1A C 0.62443(18) 0.41327(9) 0.25824(8) 0.0211(4) Uani 1 1 d . . . .
H1A H 0.7071 0.3954 0.2629 0.025 Uiso 1 1 calc R U . .
C2A C 0.61788(18) 0.47309(9) 0.25544(8) 0.0213(4) Uani 1 1 d . . . .
H2A H 0.6951 0.4953 0.2590 0.026 Uiso 1 1 calc R U . .
C3A C 0.49724(17) 0.50131(8) 0.24733(7) 0.0175(4) Uani 1 1 d . . . .
C4A C 0.38800(19) 0.46515(9) 0.24305(9) 0.0221(4) Uani 1 1 d . . . .
H4A H 0.3039 0.4817 0.2371 0.027 Uiso 1 1 calc R U . .
C5A C 0.40255(19) 0.40583(9) 0.24750(9) 0.0221(4) Uani 1 1 d . . . .
H5A H 0.3271 0.3826 0.2454 0.027 Uiso 1 1 calc R U . .
C6A C 0.48527(18) 0.56550(8) 0.24418(7) 0.0183(4) Uani 1 1 d . . . .
C7A C 0.37169(19) 0.59315(9) 0.25519(8) 0.0197(4) Uani 1 1 d . . . .
H7A H 0.3017 0.5705 0.2643 0.024 Uiso 1 1 calc R U . .
C8A C 0.3606(2) 0.65324(9) 0.25291(8) 0.0222(4) Uani 1 1 d . . . .
H8A H 0.2835 0.6714 0.2606 0.027 Uiso 1 1 calc R U . .
C9A C 0.4629(2) 0.68687(9) 0.23924(8) 0.0235(4) Uani 1 1 d . . . .
H9A H 0.4554 0.7279 0.2377 0.028 Uiso 1 1 calc R U . .
C10A C 0.5759(2) 0.66012(9) 0.22792(8) 0.0224(4) Uani 1 1 d . . . .
H10A H 0.6453 0.6830 0.2184 0.027 Uiso 1 1 calc R U . .
C11A C 0.58741(19) 0.60014(9) 0.23053(8) 0.0195(4) Uani 1 1 d . . . .
H11A H 0.6650 0.5823 0.2230 0.023 Uiso 1 1 calc R U . .
N1B N 0.46970(15) 0.29279(7) 0.34265(6) 0.0181(3) Uani 1 1 d . . . .
C1B C 0.53558(19) 0.32767(9) 0.38447(8) 0.0203(4) Uani 1 1 d . . . .
H1B H 0.6155 0.3435 0.3774 0.024 Uiso 1 1 calc R U . .
C2B C 0.49241(18) 0.34146(9) 0.43717(8) 0.0213(4) Uani 1 1 d . . . .
H2B H 0.5421 0.3665 0.4650 0.026 Uiso 1 1 calc R U . .
C3B C 0.37521(18) 0.31855(9) 0.44961(8) 0.0196(4) Uani 1 1 d . . . .
C4B C 0.30832(19) 0.28155(9) 0.40735(8) 0.0221(4) Uani 1 1 d . . . .
H4B H 0.2295 0.2642 0.4139 0.026 Uiso 1 1 calc R U . .
C5B C 0.35802(19) 0.27019(9) 0.35530(8) 0.0206(4) Uani 1 1 d . . . .
H5B H 0.3105 0.2450 0.3269 0.025 Uiso 1 1 calc R U . .
C6B C 0.32599(19) 0.33464(9) 0.50546(8) 0.0207(4) Uani 1 1 d . . . .
C7B C 0.1937(2) 0.34135(11) 0.50797(9) 0.0324(5) Uani 1 1 d . . . .
H7B H 0.1321 0.3339 0.4735 0.039 Uiso 1 1 calc R U . .
C8B C 0.1515(2) 0.35879(12) 0.56033(10) 0.0390(6) Uani 1 1 d . . . .
H8B H 0.0618 0.3634 0.5613 0.047 Uiso 1 1 calc R U . .
C9B C 0.2405(2) 0.36942(11) 0.61093(9) 0.0313(5) Uani 1 1 d . . . .
H9B H 0.2121 0.3815 0.6466 0.038 Uiso 1 1 calc R U . .
C10B C 0.3717(2) 0.36231(10) 0.60912(8) 0.0260(5) Uani 1 1 d . . . .
H10B H 0.4327 0.3692 0.6439 0.031 Uiso 1 1 calc R U . .
C11B C 0.41431(19) 0.34520(9) 0.55706(8) 0.0224(4) Uani 1 1 d . . . .
H11B H 0.5042 0.3406 0.5565 0.027 Uiso 1 1 calc R U . .
N1C N 0.53795(15) 0.19538(7) 0.25859(6) 0.0180(3) Uani 1 1 d . . . .
C1C C 0.58031(18) 0.16571(9) 0.30859(8) 0.0201(4) Uani 1 1 d . . . .
H1C H 0.6179 0.1869 0.3428 0.024 Uiso 1 1 calc R U . .
C2C C 0.57225(18) 0.10612(9) 0.31306(8) 0.0208(4) Uani 1 1 d . . . .
H2C H 0.6043 0.0875 0.3496 0.025 Uiso 1 1 calc R U . .
C3C C 0.51719(17) 0.07307(9) 0.26406(8) 0.0187(4) Uani 1 1 d . . . .
C4C C 0.47598(18) 0.10421(9) 0.21151(8) 0.0205(4) Uani 1 1 d . . . .
H4C H 0.4401 0.0841 0.1764 0.025 Uiso 1 1 calc R U . .
C5C C 0.48740(18) 0.16378(8) 0.21071(8) 0.0198(4) Uani 1 1 d . . . .
H5C H 0.4581 0.1836 0.1745 0.024 Uiso 1 1 calc R U . .
C6C C 0.50279(19) 0.00906(9) 0.26739(9) 0.0230(4) Uani 1 1 d . . . .
C7C C 0.4929(2) -0.02550(10) 0.21645(10) 0.0323(5) Uani 1 1 d . . . .
H7C H 0.4952 -0.0077 0.1790 0.039 Uiso 1 1 calc R U . .
C8C C 0.4798(3) -0.08520(11) 0.21943(12) 0.0423(6) Uani 1 1 d . . . .
H8C H 0.4740 -0.1078 0.1842 0.051 Uiso 1 1 calc R U . .
C9C C 0.4751(2) -0.11191(11) 0.27301(13) 0.0428(6) Uani 1 1 d . . . .
H9C H 0.4665 -0.1529 0.2750 0.051 Uiso 1 1 calc R U . .
C10C C 0.4831(3) -0.07856(11) 0.32411(12) 0.0418(6) Uani 1 1 d . . . .
H10C H 0.4788 -0.0968 0.3612 0.050 Uiso 1 1 calc R U . .
C11C C 0.4973(2) -0.01883(10) 0.32167(10) 0.0334(5) Uani 1 1 d . . . .
H11C H 0.5033 0.0034 0.3571 0.040 Uiso 1 1 calc R U . .
N1D N 0.59433(15) 0.29349(7) 0.17207(6) 0.0184(3) Uani 1 1 d . . . .
C1D C 0.52096(19) 0.32405(9) 0.12902(8) 0.0212(4) Uani 1 1 d . . . .
H1D H 0.4370 0.3356 0.1351 0.025 Uiso 1 1 calc R U . .
C2D C 0.56197(18) 0.33947(9) 0.07642(8) 0.0213(4) Uani 1 1 d . . . .
H2D H 0.5065 0.3613 0.0476 0.026 Uiso 1 1 calc R U . .
C3D C 0.68548(18) 0.32307(9) 0.06525(8) 0.0195(4) Uani 1 1 d . . . .
C4D C 0.76061(19) 0.29048(9) 0.10914(8) 0.0227(4) Uani 1 1 d . . . .
H4D H 0.8441 0.2776 0.1038 0.027 Uiso 1 1 calc R U . .
C5D C 0.71212(19) 0.27694(9) 0.16112(8) 0.0225(4) Uani 1 1 d . . . .
H5D H 0.7650 0.2548 0.1906 0.027 Uiso 1 1 calc R U . .
C6D C 0.73128(19) 0.34139(9) 0.00937(8) 0.0204(4) Uani 1 1 d . . . .
C7D C 0.86198(19) 0.35342(10) 0.00713(8) 0.0272(5) Uani 1 1 d . . . .
H7D H 0.9249 0.3472 0.0414 0.033 Uiso 1 1 calc R U . .
C8D C 0.9003(2) 0.37439(11) -0.04469(9) 0.0317(5) Uani 1 1 d . . . .
H8D H 0.9887 0.3831 -0.0454 0.038 Uiso 1 1 calc R U . .
C9D C 0.8097(2) 0.38267(10) -0.09532(9) 0.0282(5) Uani 1 1 d . . . .
H9D H 0.8355 0.3973 -0.1306 0.034 Uiso 1 1 calc R U . .
C10D C 0.6804(2) 0.36942(9) -0.09401(8) 0.0244(4) Uani 1 1 d . . . .
H10D H 0.6183 0.3746 -0.1288 0.029 Uiso 1 1 calc R U . .
C11D C 0.64125(19) 0.34871(9) -0.04242(8) 0.0215(4) Uani 1 1 d . . . .
H11D H 0.5529 0.3395 -0.0423 0.026 Uiso 1 1 calc R U . .
C1F C 0.8070(3) 0.44257(12) 0.47542(10) 0.0430(6) Uani 1 1 d . . . .
C2F C 0.7487(3) 0.48227(13) 0.50908(12) 0.0536(8) Uani 1 1 d . . . .
H2F H 0.7383 0.5213 0.4958 0.064 Uiso 1 1 calc R U . .
C3F C 0.7053(3) 0.46645(12) 0.56168(11) 0.0454(7) Uani 1 1 d . . . .
C4F C 0.7230(2) 0.40988(11) 0.58095(10) 0.0349(5) Uani 1 1 d . . . .
H4F H 0.6956 0.3984 0.6170 0.042 Uiso 1 1 calc R U . .
C5F C 0.7802(2) 0.36974(11) 0.54823(10) 0.0339(5) Uani 1 1 d . . . .
H5F H 0.7911 0.3308 0.5618 0.041 Uiso 1 1 calc R U . .
C6F C 0.8218(2) 0.38593(11) 0.49542(10) 0.0357(6) Uani 1 1 d . . . .
H6F H 0.8605 0.3580 0.4731 0.043 Uiso 1 1 calc R U . .
C7F C 0.8548(4) 0.46127(15) 0.41872(13) 0.0715(10) Uani 1 1 d . . . .
H7F1 H 0.9380 0.4812 0.4288 0.107 Uiso 1 1 calc R U . .
H7F2 H 0.7917 0.4876 0.3963 0.107 Uiso 1 1 calc R U . .
H7F3 H 0.8655 0.4270 0.3944 0.107 Uiso 1 1 calc R U . .
C8F C 0.6380(4) 0.51058(15) 0.59644(15) 0.0829(12) Uani 1 1 d . . . .
H8F1 H 0.5839 0.4902 0.6212 0.124 Uiso 1 1 calc R U . .
H8F2 H 0.5839 0.5362 0.5686 0.124 Uiso 1 1 calc R U . .
H8F3 H 0.7031 0.5337 0.6219 0.124 Uiso 1 1 calc R U . .
C4H C 0.7735(2) 0.60872(10) -0.03824(9) 0.0309(5) Uani 1 1 d . . A 1
H4H H 0.8048 0.6314 -0.0678 0.037 Uiso 1 1 calc R U A 1
C5H C 0.7586(2) 0.54950(11) -0.04593(10) 0.0389(6) Uani 1 1 d . . A 1
H5H H 0.7792 0.5318 -0.0809 0.047 Uiso 1 1 calc R U A 1
C6H C 0.7139(2) 0.51570(11) -0.00312(11) 0.0397(6) Uani 1 1 d . . A 1
H6H H 0.7056 0.4750 -0.0087 0.048 Uiso 1 1 calc R U A 1
C1H C 0.6808(2) 0.54112(10) 0.04820(9) 0.0324(5) Uani 1 1 d . . A 1
C7H C 0.6299(3) 0.50434(12) 0.09484(11) 0.0482(7) Uani 1 1 d . . A 1
H7H1 H 0.5594 0.5250 0.1095 0.072 Uiso 1 1 calc R U A 1
H7H2 H 0.6997 0.4970 0.1280 0.072 Uiso 1 1 calc R U A 1
H7H3 H 0.5978 0.4674 0.0771 0.072 Uiso 1 1 calc R U A 1
C2H C 0.6961(2) 0.60069(10) 0.05510(9) 0.0287(5) Uani 1 1 d . . A 1
H2H H 0.6741 0.6185 0.0898 0.034 Uiso 1 1 calc R U A 1
C8H C 0.7587(3) 0.69996(11) 0.02178(11) 0.0431(6) Uani 1 1 d . . A 1
H8H1 H 0.7054 0.7132 0.0509 0.065 Uiso 1 1 calc R U A 1
H8H2 H 0.7316 0.7199 -0.0162 0.065 Uiso 1 1 calc R U A 1
H8H3 H 0.8497 0.7088 0.0363 0.065 Uiso 1 1 calc R U A 1
C3H C 0.7426(2) 0.63540(10) 0.01293(9) 0.0283(5) Uani 1 1 d . . A 1

loop_
_atom_site_aniso_label
_atom_site_aniso_U_11
_atom_site_aniso_U_22
_atom_site_aniso_U_33
_atom_site_aniso_U_23
_atom_site_aniso_U_13
_atom_site_aniso_U_12
Ni1 0.01574(12) 0.01547(13) 0.01603(11) 0.00064(9) 0.00162(8) 0.00020(10)
S1 0.0242(3) 0.0343(3) 0.0300(3) -0.0052(2) -0.0083(2) 0.0040(2)
N1 0.0231(9) 0.0155(9) 0.0198(7) 0.0013(6) 0.0049(6) 0.0017(7)
C1 0.0239(10) 0.0122(9) 0.0200(8) -0.0014(7) 0.0072(8) 0.0007(8)
S2 0.0257(3) 0.0326(3) 0.0269(3) 0.0006(2) -0.0059(2) -0.0050(2)
N2 0.0219(9) 0.0175(9) 0.0206(8) 0.0007(6) 0.0047(7) 0.0003(7)
C2 0.0218(10) 0.0125(10) 0.0226(9) 0.0025(7) 0.0089(8) 0.0014(8)
N1A 0.0173(8) 0.0182(9) 0.0198(7) 0.0002(6) 0.0043(6) -0.0002(7)
C1A 0.0162(9) 0.0205(11) 0.0269(9) 0.0025(8) 0.0046(7) 0.0023(8)
C2A 0.0153(9) 0.0198(11) 0.0285(10) 0.0026(8) 0.0032(7) -0.0036(8)
C3A 0.0180(9) 0.0191(10) 0.0158(8) -0.0002(7) 0.0039(7) 0.0015(8)
C4A 0.0156(9) 0.0197(11) 0.0309(10) -0.0034(8) 0.0034(8) 0.0023(8)
C5A 0.0168(10) 0.0190(11) 0.0314(10) -0.0020(8) 0.0063(8) -0.0015(8)
C6A 0.0222(10) 0.0186(10) 0.0138(8) -0.0008(7) 0.0018(7) 0.0012(8)
C7A 0.0211(10) 0.0214(11) 0.0167(8) -0.0001(7) 0.0034(7) -0.0027(8)
C8A 0.0265(11) 0.0216(11) 0.0187(9) -0.0001(8) 0.0046(8) 0.0034(8)
C9A 0.0344(12) 0.0153(10) 0.0205(9) 0.0005(8) 0.0038(8) 0.0003(9)
C10A 0.0264(11) 0.0196(11) 0.0214(9) 0.0007(8) 0.0042(8) -0.0044(8)
C11A 0.0197(10) 0.0203(11) 0.0189(9) 0.0008(7) 0.0049(7) -0.0009(8)
N1B 0.0193(8) 0.0171(9) 0.0180(7) -0.0006(6) 0.0031(6) -0.0002(7)
C1B 0.0175(9) 0.0223(11) 0.0207(9) 0.0004(8) 0.0018(7) -0.0027(8)
C2B 0.0209(10) 0.0245(11) 0.0181(9) -0.0032(8) 0.0014(7) -0.0029(8)
C3B 0.0193(10) 0.0222(11) 0.0169(8) 0.0019(7) 0.0013(7) 0.0011(8)
C4B 0.0190(10) 0.0256(11) 0.0218(9) 0.0000(8) 0.0038(7) -0.0031(8)
C5B 0.0222(10) 0.0205(11) 0.0187(8) -0.0016(7) 0.0016(7) -0.0040(8)
C6B 0.0203(10) 0.0233(11) 0.0184(9) -0.0004(8) 0.0027(7) -0.0018(8)
C7B 0.0211(11) 0.0533(16) 0.0217(10) -0.0064(10) -0.0001(8) -0.0018(10)
C8B 0.0215(11) 0.0681(19) 0.0279(11) -0.0074(11) 0.0057(9) 0.0048(11)
C9B 0.0279(11) 0.0470(15) 0.0200(9) -0.0046(9) 0.0067(8) 0.0007(10)
C10B 0.0245(11) 0.0341(13) 0.0182(9) 0.0000(8) 0.0002(8) -0.0017(9)
C11B 0.0181(10) 0.0284(12) 0.0204(9) 0.0012(8) 0.0018(7) -0.0010(8)
N1C 0.0175(8) 0.0198(9) 0.0169(7) 0.0000(6) 0.0039(6) 0.0010(7)
C1C 0.0191(10) 0.0215(11) 0.0196(9) -0.0008(7) 0.0030(7) 0.0012(8)
C2C 0.0192(10) 0.0240(11) 0.0194(9) 0.0031(8) 0.0035(7) 0.0026(8)
C3C 0.0155(9) 0.0181(10) 0.0241(9) 0.0011(7) 0.0083(7) 0.0014(8)
C4C 0.0207(10) 0.0224(11) 0.0184(9) -0.0023(8) 0.0032(7) -0.0002(8)
C5C 0.0228(10) 0.0199(11) 0.0167(8) -0.0001(7) 0.0031(7) 0.0005(8)
C6C 0.0185(10) 0.0199(11) 0.0316(10) 0.0017(8) 0.0071(8) 0.0006(8)
C7C 0.0418(14) 0.0230(12) 0.0348(11) -0.0026(9) 0.0145(10) -0.0025(10)
C8C 0.0524(16) 0.0239(13) 0.0542(15) -0.0095(11) 0.0197(12) -0.0032(11)
C9C 0.0432(15) 0.0174(12) 0.0704(18) 0.0051(12) 0.0169(13) -0.0007(11)
C10C 0.0490(16) 0.0269(14) 0.0505(15) 0.0145(11) 0.0105(12) 0.0002(11)
C11C 0.0398(13) 0.0250(13) 0.0354(12) 0.0044(9) 0.0063(10) 0.0007(10)
N1D 0.0184(8) 0.0184(9) 0.0182(7) 0.0008(6) 0.0026(6) 0.0007(7)
C1D 0.0179(10) 0.0254(11) 0.0206(9) 0.0035(8) 0.0037(7) 0.0034(8)
C2D 0.0169(9) 0.0265(11) 0.0198(9) 0.0040(8) 0.0004(7) 0.0027(8)
C3D 0.0204(10) 0.0210(11) 0.0171(8) -0.0014(7) 0.0026(7) -0.0009(8)
C4D 0.0175(10) 0.0293(12) 0.0216(9) 0.0009(8) 0.0041(7) 0.0056(9)
C5D 0.0226(10) 0.0249(12) 0.0194(9) 0.0029(8) 0.0016(7) 0.0067(8)
C6D 0.0212(10) 0.0231(11) 0.0173(8) -0.0011(7) 0.0042(7) 0.0025(8)
C7D 0.0197(10) 0.0419(14) 0.0194(9) 0.0021(9) 0.0012(8) 0.0003(9)
C8D 0.0191(10) 0.0496(15) 0.0275(10) 0.0023(10) 0.0073(8) -0.0022(10)
C9D 0.0278(11) 0.0373(13) 0.0209(9) 0.0034(9) 0.0082(8) 0.0004(10)
C10D 0.0268(11) 0.0292(12) 0.0172(9) -0.0004(8) 0.0030(8) 0.0035(9)
C11D 0.0185(10) 0.0263(11) 0.0198(9) -0.0012(8) 0.0033(7) 0.0003(8)
C1F 0.0491(16) 0.0519(17) 0.0292(12) 0.0019(11) 0.0105(11) -0.0037(13)
C2F 0.082(2) 0.0406(17) 0.0414(14) 0.0091(12) 0.0188(14) 0.0095(15)
C3F 0.0580(18) 0.0467(17) 0.0328(12) -0.0018(11) 0.0112(12) 0.0103(13)
C4F 0.0278(12) 0.0513(16) 0.0248(10) 0.0015(10) 0.0012(9) -0.0044(11)
C5F 0.0237(11) 0.0411(15) 0.0343(11) 0.0017(10) -0.0036(9) -0.0015(10)
C6F 0.0230(11) 0.0496(16) 0.0334(12) -0.0088(11) 0.0009(9) 0.0022(11)
C7F 0.097(3) 0.083(3) 0.0417(16) 0.0039(16) 0.0341(17) -0.004(2)
C8F 0.132(3) 0.067(2) 0.058(2) -0.0069(17) 0.037(2) 0.035(2)
C4H 0.0263(11) 0.0363(14) 0.0294(11) -0.0001(9) 0.0020(9) 0.0006(10)
C5H 0.0427(14) 0.0402(15) 0.0352(12) -0.0081(11) 0.0106(10) -0.0008(12)
C6H 0.0469(15) 0.0321(14) 0.0403(13) -0.0060(11) 0.0074(11) -0.0057(12)
C1H 0.0316(12) 0.0359(14) 0.0278(10) -0.0004(9) -0.0008(9) -0.0023(10)
C7H 0.0573(17) 0.0489(17) 0.0388(13) 0.0016(12) 0.0091(12) -0.0099(14)
C2H 0.0223(11) 0.0365(14) 0.0248(10) -0.0027(9) -0.0042(8) 0.0050(9)
C8H 0.0571(17) 0.0328(15) 0.0382(13) -0.0034(11) 0.0041(12) 0.0059(12)
C3H 0.0203(10) 0.0299(13) 0.0319(11) -0.0020(9) -0.0045(8) 0.0049(9)

loop_
_atom_type_symbol
_atom_type_description
_atom_type_scat_dispersion_real
_atom_type_scat_dispersion_imag
_atom_type_scat_source
C C 0.0033 0.0016 'International Tables Vol C Tables 4.2.6.8 and 6.1.1.4'
H H 0.0000 0.0000 'International Tables Vol C Tables 4.2.6.8 and 6.1.1.4'
N N 0.0061 0.0033 'International Tables Vol C Tables 4.2.6.8 and 6.1.1.4'
S S 0.1246 0.1234 'International Tables Vol C Tables 4.2.6.8 and 6.1.1.4'
Ni Ni 0.3393 1.1124 'International Tables Vol C Tables 4.2.6.8 and 6.1.1.4'

loop_
_geom_angle_atom_site_label_1
_geom_angle_atom_site_label_2
_geom_angle_atom_site_label_3
_geom_angle
N1 Ni1 N2 176.60(6)
N1 Ni1 N1C 89.58(6)
N2 Ni1 N1C 87.03(6)
N1 Ni1 N1A 92.37(6)
N2 Ni1 N1A 91.03(6)
N1C Ni1 N1A 178.05(6)
N1 Ni1 N1B 89.82(6)
N2 Ni1 N1B 90.10(6)
N1C Ni1 N1B 93.44(6)
N1A Ni1 N1B 86.56(6)
N1 Ni1 N1D 89.92(6)
N2 Ni1 N1D 90.58(6)
N1C Ni1 N1D 93.76(6)
N1A Ni1 N1D 86.25(6)
N1B Ni1 N1D 172.79(6)
C1 N1 Ni1 167.33(15)
N1 C1 S1 179.3(2)
C2 N2 Ni1 161.18(15)
N2 C2 S2 179.3(2)
C1A N1A C5A 117.03(17)
C1A N1A Ni1 122.31(13)
C5A N1A Ni1 120.63(13)
N1A C1A C2A 123.13(18)
C1A C2A C3A 120.30(18)
C4A C3A C2A 116.04(18)
C4A C3A C6A 121.69(17)
C2A C3A C6A 122.27(17)
C5A C4A C3A 120.24(18)
N1A C5A C4A 123.23(18)
C7A C6A C11A 118.39(18)
C7A C6A C3A 120.67(17)
C11A C6A C3A 120.94(17)
C8A C7A C6A 120.86(18)
C7A C8A C9A 119.94(19)
C10A C9A C8A 119.94(19)
C11A C10A C9A 120.17(19)
C10A C11A C6A 120.70(18)
C1B N1B C5B 116.27(16)
C1B N1B Ni1 118.64(13)
C5B N1B Ni1 124.41(12)
N1B C1B C2B 123.22(18)
C1B C2B C3B 120.20(17)
C4B C3B C2B 116.89(17)
C4B C3B C6B 122.57(17)
C2B C3B C6B 120.54(17)
C3B C4B C5B 119.31(18)
N1B C5B C4B 124.09(17)
C11B C6B C7B 118.27(18)
C11B C6B C3B 119.21(17)
C7B C6B C3B 122.50(17)
C8B C7B C6B 120.90(19)
C9B C8B C7B 120.0(2)
C8B C9B C10B 119.56(19)
C11B C10B C9B 120.69(18)
C10B C11B C6B 120.55(18)
C1C N1C C5C 116.49(17)
C1C N1C Ni1 121.72(13)
C5C N1C Ni1 121.46(12)
N1C C1C C2C 123.61(17)
C1C C2C C3C 120.35(17)
C2C C3C C4C 115.76(18)
C2C C3C C6C 122.17(17)
C4C C3C C6C 122.07(17)
C5C C4C C3C 120.32(17)
N1C C5C C4C 123.44(17)
C7C C6C C11C 117.5(2)
C7C C6C C3C 121.23(18)
C11C C6C C3C 121.25(18)
C8C C7C C6C 121.4(2)
C9C C8C C7C 120.4(2)
C8C C9C C10C 119.4(2)
C9C C10C C11C 120.6(2)
C10C C11C C6C 120.7(2)
C1D N1D C5D 116.55(16)
C1D N1D Ni1 118.22(13)
C5D N1D Ni1 124.34(12)
N1D C1D C2D 123.14(18)
C1D C2D C3D 120.46(17)
C4D C3D C2D 116.57(17)
C4D C3D C6D 123.02(17)
C2D C3D C6D 120.40(17)
C3D C4D C5D 119.36(18)
N1D C5D C4D 123.91(17)
C11D C6D C7D 118.49(17)
C11D C6D C3D 119.28(17)
C7D C6D C3D 122.20(17)
C8D C7D C6D 120.77(18)
C9D C8D C7D 120.1(2)
C8D C9D C10D 119.54(19)
C11D C10D C9D 120.70(18)
C10D C11D C6D 120.34(18)
C6F C1F C2F 118.3(2)
C6F C1F C7F 120.9(2)
C2F C1F C7F 120.8(3)
C1F C2F C3F 122.0(3)
C4F C3F C2F 118.4(2)
C4F C3F C8F 121.0(2)
C2F C3F C8F 120.7(3)
C3F C4F C5F 120.6(2)
C4F C5F C6F 120.5(2)
C1F C6F C5F 120.2(2)
C5H C4H C3H 120.2(2)
C4H C5H C6H 120.7(2)
C5H C6H C1H 120.5(2)
C2H C1H C6H 118.0(2)
C2H C1H C7H 121.3(2)
C6H C1H C7H 120.7(2)
C1H C2H C3H 122.4(2)
C2H C3H C4H 118.2(2)
C2H C3H C8H 121.2(2)
C4H C3H C8H 120.6(2)

loop_
_geom_bond_atom_site_label_1
_geom_bond_atom_site_label_2
_geom_bond_distance
Ni1 N1 2.0689(16)
Ni1 N2 2.0799(16)
Ni1 N1C 2.1201(17)
Ni1 N1A 2.1210(17)
Ni1 N1B 2.1471(15)
Ni1 N1D 2.1500(15)
S1 C1 1.644(2)
N1 C1 1.150(2)
S2 C2 1.639(2)
N2 C2 1.152(2)
N1A C1A 1.349(2)
N1A C5A 1.355(2)
C1A C2A 1.382(3)
C2A C3A 1.408(3)
C3A C4A 1.407(3)
C3A C6A 1.486(3)
C4A C5A 1.378(3)
C6A C7A 1.407(3)
C6A C11A 1.409(3)
C7A C8A 1.391(3)
C8A C9A 1.397(3)
C9A C10A 1.395(3)
C10A C11A 1.389(3)
N1B C1B 1.351(2)
N1B C5B 1.353(2)
C1B C2B 1.384(3)
C2B C3B 1.406(3)
C3B C4B 1.391(3)
C3B C6B 1.492(3)
C4B C5B 1.393(3)
C6B C11B 1.398(3)
C6B C7B 1.405(3)
C7B C8B 1.394(3)
C8B C9B 1.386(3)
C9B C10B 1.391(3)
C10B C11B 1.388(3)
N1C C1C 1.343(2)
N1C C5C 1.349(2)
C1C C2C 1.381(3)
C2C C3C 1.399(3)
C3C C4C 1.404(3)
C3C C6C 1.487(3)
C4C C5C 1.379(3)
C6C C7C 1.398(3)
C6C C11C 1.403(3)
C7C C8C 1.386(3)
C8C C9C 1.375(4)
C9C C10C 1.387(4)
C10C C11C 1.387(3)
N1D C1D 1.346(2)
N1D C5D 1.352(2)
C1D C2D 1.381(3)
C2D C3D 1.409(3)
C3D C4D 1.392(3)
C3D C6D 1.490(3)
C4D C5D 1.395(3)
C6D C11D 1.400(3)
C6D C7D 1.406(3)
C7D C8D 1.392(3)
C8D C9D 1.387(3)
C9D C10D 1.394(3)
C10D C11D 1.388(3)
C1F C6F 1.384(4)
C1F C2F 1.395(4)
C1F C7F 1.519(3)
C2F C3F 1.395(3)
C3F C4F 1.380(4)
C3F C8F 1.528(4)
C4F C5F 1.382(3)
C5F C6F 1.393(3)
C4H C5H 1.383(3)
C4H C3H 1.400(3)
C5H C6H 1.386(3)
C6H C1H 1.399(3)
C1H C2H 1.389(3)
C1H C7H 1.520(3)
C2H C3H 1.395(3)
C8H C3H 1.508(3)
